data_7220982
loop_
_publ_author_name
'Montesinos-Magraner, Marc'
'Cant\'on, Rub\'en'
'Vila, Carlos'
'Blay, Gonzalo'
'Fern\'andez, Isabel'
'Mu\~noz, Carmen'
'Pedro, Jose R.'

_publ_section_title
;
 Organocatalytic Enantioselective aza-Friedel-Crafts Reaction of
 2-Naphthols with Benzoxathiazine 2,2-dioxides
;
_journal_name_full 'RSC Adv.'
_journal_paper_doi 10.1039/C5RA11168D
_journal_year 2015
_chemical_absolute_configuration ad
_chemical_formula_sum 'C17 H11 N O4 S'
_chemical_formula_weight 325.33
_chemical_name_systematic
;
 ?
;
_space_group_IT_number 145
_symmetry_cell_setting trigonal
_symmetry_space_group_name_Hall 'P 32'
_symmetry_space_group_name_H-M 'P 32'
_atom_sites_solution_hydrogens geom
_atom_sites_solution_primary direct
_atom_sites_solution_secondary difmap
_audit_creation_method SHELXL-97
_audit_update_record
;
2015-05-22 deposited with the CCDC.
2015-07-01 downloaded from the CCDC.
;
_cell_angle_alpha 90.00
_cell_angle_beta 90.00
_cell_angle_gamma 120.00
_cell_formula_units_Z 3
_cell_length_a 11.56100(10)
_cell_length_b 11.56100(10)
_cell_length_c 9.7070(2)
_cell_measurement_reflns_used 1722
_cell_measurement_temperature 293(2)
_cell_measurement_theta_max 27.485
_cell_measurement_theta_min 0.998
_cell_volume 1123.59(3)
_computing_cell_refinement 'HKL DENZO'
_computing_data_collection COLLECT
_computing_data_reduction 'HKL DENZO and SCALEPACK'
_computing_structure_refinement 'SHELXL-97 (Sheldrick, 2008)'
_computing_structure_solution SHELXS-97
_diffrn_ambient_temperature 293(2)
_diffrn_measured_fraction_theta_full 0.999
_diffrn_measured_fraction_theta_max 0.999
_diffrn_radiation_monochromator graphite
_diffrn_radiation_source 'fine-focus sealed tube'
_diffrn_radiation_type MoK\a
_diffrn_radiation_wavelength 0.71073
_diffrn_reflns_av_R_equivalents 0.0000
_diffrn_reflns_av_sigmaI/netI 0.0229
_diffrn_reflns_limit_h_max 15
_diffrn_reflns_limit_h_min -15
_diffrn_reflns_limit_k_max 12
_diffrn_reflns_limit_k_min -12
_diffrn_reflns_limit_l_max 12
_diffrn_reflns_limit_l_min -12
_diffrn_reflns_number 3421
_diffrn_reflns_theta_full 27.48
_diffrn_reflns_theta_max 27.48
_diffrn_reflns_theta_min 2.92
_exptl_absorpt_coefficient_mu 0.236
_exptl_absorpt_correction_T_max 0.9930
_exptl_absorpt_correction_T_min 0.9906
_exptl_absorpt_correction_type empirical
_exptl_absorpt_process_details 'Empirical absorption correction:XABS2'
_exptl_crystal_colour colorless
_exptl_crystal_density_diffrn 1.442
_exptl_crystal_density_method 'not measured'
_exptl_crystal_description prismatic
_exptl_crystal_F_000 504
_exptl_crystal_size_max 0.04
_exptl_crystal_size_mid 0.04
_exptl_crystal_size_min 0.03
_refine_diff_density_max 0.268
_refine_diff_density_min -0.240
_refine_diff_density_rms 0.041
_refine_ls_abs_structure_details 'Flack H D (1983), Acta Cryst. A39, 876-881'
_refine_ls_abs_structure_Flack -0.02(8)
_refine_ls_extinction_method none
_refine_ls_goodness_of_fit_ref 0.942
_refine_ls_hydrogen_treatment mixed
_refine_ls_matrix_type full
_refine_ls_number_parameters 212
_refine_ls_number_reflns 3421
_refine_ls_number_restraints 1
_refine_ls_restrained_S_all 0.941
_refine_ls_R_factor_all 0.0523
_refine_ls_R_factor_gt 0.0400
_refine_ls_shift/su_max 0.001
_refine_ls_shift/su_mean 0.000
_refine_ls_structure_factor_coef Fsqd
_refine_ls_weighting_details 'calc w=1/[\s^2^(Fo^2^)+(0.0898P)^2^+0.0372P] where P=(Fo^2^+2Fc^2^)/3'
_refine_ls_weighting_scheme calc
_refine_ls_wR_factor_gt 0.1063
_refine_ls_wR_factor_ref 0.1156
_reflns_number_gt 2913
_reflns_number_total 3421
_reflns_threshold_expression >2sigma(I)
_cod_data_source_file c5ra11168d2.cif
_cod_data_source_block shelxl
_cod_original_sg_symbol_H-M P32
_cod_database_code 7220982

loop_
_symmetry_equiv_pos_as_xyz
'x, y, z'
'-y, x-y, z+2/3'
'-x+y, -x, z+1/3'

loop_
_atom_site_label
_atom_site_type_symbol
_atom_site_fract_x
_atom_site_fract_y
_atom_site_fract_z
_atom_site_U_iso_or_equiv
_atom_site_adp_type
_atom_site_occupancy
_atom_site_symmetry_multiplicity
_atom_site_calc_flag
_atom_site_refinement_flags
S S 1.12743(5) 0.94689(5) 0.36406(7) 0.04915(17) Uani 1 1 d .
O1 O 1.14433(18) 0.8906(2) 0.48740(18) 0.0586(5) Uani 1 1 d .
O2 O 1.1839(2) 1.0863(2) 0.3511(3) 0.0801(7) Uani 1 1 d .
O3 O 1.19208(17) 0.90648(19) 0.2433(2) 0.0601(5) Uani 1 1 d .
O4 O 0.8360(2) 0.8077(2) 0.0843(2) 0.0663(5) Uani 1 1 d .
N N 0.9711(2) 0.87251(19) 0.3271(2) 0.0515(5) Uani 1 1 d .
C1 C 0.9090(2) 0.7244(2) 0.3212(2) 0.0405(5) Uani 1 1 d .
C2 C 0.9931(2) 0.6829(2) 0.2359(2) 0.0445(5) Uani 1 1 d .
C3 C 1.1266(2) 0.7705(3) 0.2058(3) 0.0503(6) Uani 1 1 d .
C4 C 1.2043(3) 0.7311(4) 0.1337(3) 0.0721(8) Uani 1 1 d .
H4 H 1.2928 0.7923 0.1128 0.086 Uiso 1 1 calc R
C5 C 1.1480(4) 0.5984(4) 0.0933(3) 0.0806(10) Uani 1 1 d .
H5 H 1.1993 0.5699 0.0461 0.097 Uiso 1 1 calc R
C6 C 1.0163(4) 0.5092(4) 0.1230(4) 0.0728(9) Uani 1 1 d .
H6 H 0.9788 0.4201 0.0969 0.087 Uiso 1 1 calc R
C7 C 0.9409(3) 0.5518(3) 0.1909(3) 0.0579(7) Uani 1 1 d .
H7 H 0.8513 0.4910 0.2078 0.070 Uiso 1 1 calc R
C8 C 0.7654(2) 0.6614(2) 0.2749(2) 0.0419(5) Uani 1 1 d .
C9 C 0.7330(2) 0.7081(2) 0.1584(3) 0.0495(5) Uani 1 1 d .
C10 C 0.6001(3) 0.6562(3) 0.1153(3) 0.0588(7) Uani 1 1 d .
H10 H 0.5809 0.6916 0.0385 0.071 Uiso 1 1 calc R
C11 C 0.4996(3) 0.5539(3) 0.1866(3) 0.0575(7) Uani 1 1 d .
H11 H 0.4117 0.5201 0.1581 0.069 Uiso 1 1 calc R
C12 C 0.5267(2) 0.4983(2) 0.3031(3) 0.0482(6) Uani 1 1 d .
C13 C 0.4223(3) 0.3883(3) 0.3759(3) 0.0587(7) Uani 1 1 d .
H13 H 0.3344 0.3540 0.3472 0.070 Uiso 1 1 calc R
C14 C 0.4482(3) 0.3325(3) 0.4858(3) 0.0639(7) Uani 1 1 d .
H14 H 0.3788 0.2609 0.5320 0.077 Uiso 1 1 calc R
C15 C 0.5805(3) 0.3838(3) 0.5293(3) 0.0580(6) Uani 1 1 d .
H15 H 0.5987 0.3447 0.6037 0.070 Uiso 1 1 calc R
C16 C 0.6830(3) 0.4901(2) 0.4641(3) 0.0490(5) Uani 1 1 d .
H16 H 0.7697 0.5231 0.4963 0.059 Uiso 1 1 calc R
C17 C 0.6609(2) 0.5520(2) 0.3480(2) 0.0418(5) Uani 1 1 d .
H1 H 0.911(3) 0.703(3) 0.418(3) 0.049(7) Uiso 1 1 d .

loop_
_atom_site_aniso_label
_atom_site_aniso_U_11
_atom_site_aniso_U_22
_atom_site_aniso_U_33
_atom_site_aniso_U_23
_atom_site_aniso_U_13
_atom_site_aniso_U_12
S 0.0377(3) 0.0410(3) 0.0595(3) -0.0074(3) -0.0106(3) 0.0127(2)
O1 0.0514(10) 0.0661(11) 0.0511(11) -0.0118(8) -0.0117(8) 0.0241(9)
O2 0.0583(11) 0.0415(10) 0.122(2) -0.0107(11) -0.0263(12) 0.0107(9)
O3 0.0426(9) 0.0580(11) 0.0592(11) 0.0015(8) 0.0068(8) 0.0097(8)
O4 0.0546(11) 0.0617(11) 0.0631(11) 0.0200(9) -0.0058(9) 0.0145(9)
N 0.0412(10) 0.0394(10) 0.0710(15) -0.0110(9) -0.0150(9) 0.0180(8)
C1 0.0377(11) 0.0375(11) 0.0427(12) -0.0023(9) -0.0068(9) 0.0162(9)
C2 0.0485(12) 0.0477(12) 0.0398(11) -0.0013(9) -0.0071(10) 0.0260(10)
C3 0.0485(13) 0.0594(15) 0.0400(12) -0.0019(10) -0.0041(10) 0.0247(11)
C4 0.0624(17) 0.110(3) 0.0502(15) -0.0050(16) 0.0069(13) 0.0479(18)
C5 0.099(3) 0.121(3) 0.0573(18) -0.0271(18) -0.0145(16) 0.081(2)
C6 0.090(2) 0.081(2) 0.0704(19) -0.0255(16) -0.0234(17) 0.060(2)
C7 0.0645(16) 0.0525(14) 0.0609(17) -0.0078(11) -0.0147(12) 0.0324(13)
C8 0.0382(11) 0.0391(11) 0.0434(12) -0.0053(9) -0.0080(9) 0.0154(9)
C9 0.0452(12) 0.0458(12) 0.0510(14) 0.0002(10) -0.0087(10) 0.0180(10)
C10 0.0572(15) 0.0598(16) 0.0555(16) -0.0012(12) -0.0213(12) 0.0263(13)
C11 0.0401(12) 0.0601(15) 0.0656(17) -0.0161(12) -0.0181(11) 0.0201(12)
C12 0.0402(11) 0.0427(12) 0.0532(14) -0.0142(10) -0.0067(10) 0.0145(9)
C13 0.0388(12) 0.0541(14) 0.0639(17) -0.0156(12) -0.0021(11) 0.0089(11)
C14 0.0559(15) 0.0494(14) 0.0606(16) -0.0033(12) 0.0103(13) 0.0071(12)
C15 0.0671(16) 0.0464(12) 0.0522(15) 0.0026(11) 0.0033(12) 0.0222(12)
C16 0.0477(12) 0.0474(13) 0.0482(13) -0.0004(9) -0.0033(10) 0.0210(10)
C17 0.0403(11) 0.0374(11) 0.0431(11) -0.0093(9) -0.0055(9) 0.0160(9)

loop_
_atom_type_symbol
_atom_type_description
_atom_type_scat_dispersion_real
_atom_type_scat_dispersion_imag
_atom_type_scat_source
C C 0.0033 0.0016 'International Tables Vol C Tables 4.2.6.8 and 6.1.1.4'
H H 0.0000 0.0000 'International Tables Vol C Tables 4.2.6.8 and 6.1.1.4'
N N 0.0061 0.0033 'International Tables Vol C Tables 4.2.6.8 and 6.1.1.4'
O O 0.0106 0.0060 'International Tables Vol C Tables 4.2.6.8 and 6.1.1.4'
S S 0.1246 0.1234 'International Tables Vol C Tables 4.2.6.8 and 6.1.1.4'

loop_
_geom_angle_atom_site_label_1
_geom_angle_atom_site_label_2
_geom_angle_atom_site_label_3
_geom_angle
O2 S O1 120.49(13)
O2 S O3 104.74(14)
O1 S O3 107.18(11)
O2 S N 110.25(12)
O1 S N 108.56(12)
O3 S N 104.36(10)
C3 O3 S 116.84(16)
C1 N S 112.96(15)
N C1 C8 110.29(18)
N C1 C2 111.44(19)
C8 C1 C2 114.05(18)
N C1 H1 101.2(16)
C8 C1 H1 109.1(16)
C2 C1 H1 110.0(16)
C7 C2 C3 116.5(2)
C7 C2 C1 121.0(2)
C3 C2 C1 122.4(2)
C4 C3 C2 122.3(3)
C4 C3 O3 115.0(2)
C2 C3 O3 122.7(2)
C3 C4 C5 118.9(3)
C3 C4 H4 120.5
C5 C4 H4 120.5
C6 C5 C4 120.0(3)
C6 C5 H5 120.0
C4 C5 H5 120.0
C7 C6 C5 119.8(3)
C7 C6 H6 120.1
C5 C6 H6 120.1
C6 C7 C2 122.4(3)
C6 C7 H7 118.8
C2 C7 H7 118.8
C9 C8 C17 118.6(2)
C9 C8 C1 120.1(2)
C17 C8 C1 121.25(19)
O4 C9 C8 117.7(2)
O4 C9 C10 120.4(2)
C8 C9 C10 121.9(2)
C11 C10 C9 119.7(2)
C11 C10 H10 120.1
C9 C10 H10 120.1
C10 C11 C12 121.0(2)
C10 C11 H11 119.5
C12 C11 H11 119.5
C11 C12 C13 121.4(2)
C11 C12 C17 119.3(2)
C13 C12 C17 119.3(2)
C14 C13 C12 121.6(2)
C14 C13 H13 119.2
C12 C13 H13 119.2
C13 C14 C15 119.3(3)
C13 C14 H14 120.4
C15 C14 H14 120.4
C16 C15 C14 121.0(3)
C16 C15 H15 119.5
C14 C15 H15 119.5
C15 C16 C17 121.8(2)
C15 C16 H16 119.1
C17 C16 H16 119.1
C16 C17 C12 117.0(2)
C16 C17 C8 123.67(19)
C12 C17 C8 119.3(2)

loop_
_geom_bond_atom_site_label_1
_geom_bond_atom_site_label_2
_geom_bond_distance
S O1 1.422(2)
S O2 1.410(2)
S O3 1.581(2)
S N 1.606(2)
O3 C3 1.409(3)
O4 C9 1.375(3)
N C1 1.491(3)
C1 C8 1.510(3)
C1 C2 1.525(3)
C1 H1 0.98(3)
C2 C7 1.392(4)
C2 C3 1.389(4)
C3 C4 1.384(4)
C4 C5 1.390(5)
C4 H4 0.9300
C5 C6 1.376(5)
C5 H5 0.9300
C6 C7 1.367(4)
C6 H6 0.9300
C7 H7 0.9300
C8 C9 1.383(3)
C8 C17 1.426(3)
C9 C10 1.405(3)
C10 C11 1.362(4)
C10 H10 0.9300
C11 C12 1.411(4)
C11 H11 0.9300
C12 C13 1.427(4)
C12 C17 1.422(3)
C13 C14 1.356(4)
C13 H13 0.9300
C14 C15 1.400(4)
C14 H14 0.9300
C15 C16 1.363(4)
C15 H15 0.9300
C16 C17 1.425(3)
C16 H16 0.9300
